data_7150262
loop_
_publ_author_name
'Bailey, Simon'
'Helliwell, Madeleine'
'Teerawutgulrag, Aphiwat'
'Thomas, Eric J.'

_publ_section_title
;
 A total synthesis of milbemycin G: approaches to the C1-C10-fragment
 and completion of the synthesis.
;
_journal_issue 20
_journal_name_full 'Organic &amp; biomolecular chemistry'
_journal_page_first 3654
_journal_page_last 3677
_journal_paper_doi 10.1039/b508675b
_journal_volume 3
_journal_year 2005
_chemical_formula_moiety 'C27 H33 Cl O9 Si '
_chemical_formula_sum 'C27 H33 Cl O9 Si'
_chemical_formula_weight 565.09
_space_group_IT_number 169
_symmetry_cell_setting hexagonal
_symmetry_Int_Tables_number 169
_symmetry_space_group_name_Hall 'P 61'
_symmetry_space_group_name_H-M 'P 61'
_audit_creation_date 19105-06-15
_audit_creation_method 'by teXsan v1.7'
_audit_update_record ?
_cell_angle_alpha 90
_cell_angle_beta 90
_cell_angle_gamma 120
_cell_formula_units_Z 6
_cell_length_a 14.153(1)
_cell_length_b 14.153
_cell_length_c 25.881(2)
_cell_measurement_reflns_used 25
_cell_measurement_temperature 296.2
_cell_measurement_theta_max 22.8
_cell_measurement_theta_min 14.8
_cell_volume 4489.6(5)
_computing_cell_refinement 'MSC/AFC Diffractometer Control'
_computing_data_collection 'MSC/AFC Diffractometer Control'
_computing_data_reduction 'teXsan (MSC, 1995)'
_computing_publication_material 'teXsan (MSC, 1995)'
_computing_structure_refinement 'teXsan (MSC, 1995)'
_computing_structure_solution
;
SIR92 (Altomare, et. al. 1993)
;
_diffrn_ambient_temperature 296.2
_diffrn_measurement_device 'Rigaku AFC5R'
_diffrn_measurement_method \w-2\q
_diffrn_orient_matrix_UB_11 -0.01566
_diffrn_orient_matrix_UB_12 -0.07615
_diffrn_orient_matrix_UB_13 0.00649
_diffrn_orient_matrix_UB_21 -0.08002
_diffrn_orient_matrix_UB_22 -0.02620
_diffrn_orient_matrix_UB_23 0.00015
_diffrn_orient_matrix_UB_31 -0.00299
_diffrn_orient_matrix_UB_32 -0.01308
_diffrn_orient_matrix_UB_33 -0.03809
_diffrn_radiation_detector 'scintillation counter'
_diffrn_radiation_monochromator graphite
_diffrn_radiation_source 'Rigaku rotating anode'
_diffrn_radiation_type 'Cu K\a'
_diffrn_radiation_wavelength 1.5418
_diffrn_reflns_av_R_equivalents 0.08139
_diffrn_reflns_limit_h_max 13
_diffrn_reflns_limit_h_min -10
_diffrn_reflns_limit_k_max 13
_diffrn_reflns_limit_k_min -11
_diffrn_reflns_limit_l_max 29
_diffrn_reflns_limit_l_min -26
_diffrn_reflns_number 2592
_diffrn_reflns_reduction_process 'Lp corrections applied'
_diffrn_reflns_theta_max 60.08
_diffrn_reflns_theta_min 0.00
_diffrn_standards_decay_% 5.41
_diffrn_standards_interval_count 150
_diffrn_standards_number 3
_exptl_absorpt_coefficient_mu 1.925
_exptl_absorpt_correction_T_max 1.000
_exptl_absorpt_correction_T_min 0.963
_exptl_absorpt_correction_type
;
\y scans (North,Phillips & Matthews, 1968)
;
_exptl_crystal_colour colourless
_exptl_crystal_density_diffrn 1.254
_exptl_crystal_density_meas ?
_exptl_crystal_description block
_exptl_crystal_F_000 1788.00
_exptl_crystal_size_max 0.35
_exptl_crystal_size_mid 0.15
_exptl_crystal_size_min 0.15
_refine_diff_density_max 0.26
_refine_diff_density_min -0.28
_refine_ls_extinction_method none
_refine_ls_goodness_of_fit_obs 2.499
_refine_ls_hydrogen_treatment noref
_refine_ls_matrix_type full
_refine_ls_number_constraints 0
_refine_ls_number_parameters 0
_refine_ls_number_reflns 1156
_refine_ls_number_restraints 0
_refine_ls_R_factor_obs 0.0907
_refine_ls_shift/esd_max 0.0000
_refine_ls_shift/esd_mean 0.0000
_refine_ls_structure_factor_coef F
_refine_ls_weighting_details 'w = 1/[\s^2^(Fo) + 0.00022|Fo|^2^]'
_refine_ls_weighting_scheme calc
_refine_ls_wR_factor_obs 0.0954
_reflns_number_observed 1156
_reflns_number_total 2292
_reflns_observed_criterion >3.00\s(I)
_cod_data_source_file b508675b.txt
_cod_data_source_block S400-4
_cod_depositor_comments
;
 Homogenising atom site labels in order to relate data from different loops.

 Antanas Vaitkus,
 2018-08-08

 Correcting the data name order in the GEOM_TORSION loop.

 Antanas Vaitkus,
 2018-08-08

The following automatic conversions were performed:

'_symmetry_cell_setting' tag value 'hexgonal' was replaced with
'hexagonal' value.

Automatic conversion script
Id: cif_fix_values 1646 2011-03-28 12:23:43Z adriana 

The following automatic conversions were performed:

'_refine_ls_weighting_scheme' value 'w = 1/[\s^2^(Fo) +
0.00022|Fo|^2^]' was changed to 'calc'. New tag
'_refine_ls_weighting_details' was created. The value of the new tag
was set to 'w = 1/[\s^2^(Fo) + 0.00022|Fo|^2^]'.

Automatic conversion script
Id: cif_fix_values 3143 2015-03-26 13:38:13Z robertas 
;
_cod_original_cell_volume 4489.3(7)
_cod_original_sg_symbol_H-M 'P 61 '
_cod_original_formula_sum 'C27 H33 Cl O9 Si '
_cod_database_code 7150262

loop_
_symmetry_equiv_pos_as_xyz
' +x, +y, +z'
' -y, +x-y,1/3+z'
' -x+y, -x,2/3+z'
' -x, -y,1/2+z'
' +y, -x+y,5/6+z'
' +x-y, +x,1/6+z'

loop_
_atom_site_aniso_label
_atom_site_aniso_U_11
_atom_site_aniso_U_22
_atom_site_aniso_U_33
_atom_site_aniso_U_12
_atom_site_aniso_U_13
_atom_site_aniso_U_23
Cl1 0.13(1) 0.56(4) 0.17(2) 0.22(2) 0.03(1) 0.11(3)
Cl2 0.11(1) 0.41(4) 0.31(3) 0.08(2) 0.05(2) -0.13(3)
Si1 0.100(5) 0.095(4) 0.131(5) 0.059(4) -0.045(4) -0.023(4)
O1 0.082(9) 0.073(8) 0.11(1) 0.050(7) -0.014(8) -0.013(8)
O2 0.063(7) 0.033(6) 0.082(8) 0.011(5) -0.029(6) -0.031(5)
O3 0.083(9) 0.11(1) 0.11(1) 0.036(8) 0.033(9) -0.007(9)
O4 0.062(9) 0.16(1) 0.10(1) 0.019(9) 0.005(8) 0.01(1)
O5 0.14(1) 0.092(9) 0.064(8) 0.079(9) 0.015(8) -0.014(7)
O6 0.062(7) 0.069(7) 0.034(6) 0.037(6) -0.006(5) -0.007(5)
O7 0.11(1) 0.16(1) 0.072(10) -0.02(1) -0.030(9) -0.001(10)
O8 0.095(9) 0.081(9) 0.10(1) 0.055(8) 0.030(8) 0.023(8)
O9 0.12(1) 0.13(1) 0.20(2) 0.07(1) 0.00(1) 0.06(1)

loop_
_atom_site_label
_atom_site_fract_x
_atom_site_fract_y
_atom_site_fract_z
_atom_site_U_iso_or_equiv
_atom_site_occupancy
_atom_site_refinement_flags
_atom_site_thermal_displace_type
_atom_site_calc_flag
_atom_site_calc_attached_atom
Cl1 -0.211(1) 0.889(3) 0.9088 0.26(1) 0.500 . Uani d ?
Cl2 -0.228(1) 0.745(2) 0.921(1) 0.30(1) 0.500 . Uani d ?
Si1 0.5259(5) 1.0006(5) 0.8571(7) 0.104(2) 1.000 . Uani d ?
O1 0.4146(9) 0.8246(9) 0.7911(8) 0.085(5) 1.000 . Uani d ?
O2 0.4430(8) 1.1362(7) 0.7932(8) 0.065(3) 1.000 . Uani d ?
O3 0.5061(10) 1.094(1) 0.6391(9) 0.106(5) 1.000 . Uani d ?
O4 0.582(1) 1.171(1) 0.7132(8) 0.124(6) 1.000 . Uani d ?
O5 0.2198(10) 1.1704(9) 0.8024(8) 0.091(5) 1.000 . Uani d ?
O6 0.2334(8) 0.9940(8) 0.8249(8) 0.053(3) 1.000 . Uani d ?
O7 0.062(1) 0.865(1) 0.8074(8) 0.155(6) 1.000 . Uani d ?
O8 0.0184(10) 0.8491(10) 0.9124(8) 0.088(5) 1.000 . Uani d ?
O9 0.026(1) 1.004(1) 0.8872(9) 0.145(7) 1.000 . Uani d ?
C1 0.452(2) 1.029(2) 0.907(1) 0.121(8) 1.000 . Uiso d ?
C2 0.562(2) 0.902(2) 0.884(1) 0.16(1) 1.000 . Uiso d ?
C3 0.653(2) 1.125(2) 0.839(1) 0.141(9) 1.000 . Uiso d ?
C4 0.435(1) 0.933(1) 0.8002(10) 0.073(5) 1.000 . Uiso d ?
C5 0.378(1) 0.952(1) 0.7639(8) 0.047(4) 1.000 . Uiso d ?
C6 0.318(1) 0.858(1) 0.7341(9) 0.064(5) 1.000 . Uiso d ?
C7 0.343(1) 0.786(1) 0.7514(10) 0.069(5) 1.000 . Uiso d ?
C8 0.369(1) 1.056(1) 0.7585(9) 0.054(4) 1.000 . Uiso d ?
C9 0.389(1) 1.096(1) 0.7020(9) 0.057(4) 1.000 . Uiso d ?
C10 0.503(2) 1.126(2) 0.686(1) 0.080(6) 1.000 . Uiso d ?
C11 0.618(2) 1.119(2) 0.622(1) 0.132(8) 1.000 . Uiso d ?
C12 0.606(3) 1.101(3) 0.566(2) 0.19(1) 1.000 . Uiso d ?
C13 0.375(1) 1.197(1) 0.6957(9) 0.075(5) 1.000 . Uiso d ?
C14 0.265(1) 1.175(1) 0.7128(9) 0.077(5) 1.000 . Uiso d ?
C15 0.255(2) 1.276(2) 0.709(1) 0.118(7) 1.000 . Uiso d ?
C16 0.244(1) 1.133(1) 0.7665(10) 0.066(5) 1.000 . Uiso d ?
C17 0.251(1) 1.028(1) 0.7731(9) 0.050(4) 1.000 . Uiso d ?
C18 0.134(2) 0.914(2) 0.837(1) 0.079(6) 1.000 . Uiso d ?
C19 0.127(1) 0.889(1) 0.8943(9) 0.066(5) 1.000 . Uiso d ?
C20 0.158(1) 0.810(1) 0.910(1) 0.082(6) 1.000 . Uiso d ?
C21 0.189(2) 0.755(2) 0.875(1) 0.113(7) 1.000 . Uiso d ?
C22 0.225(2) 0.684(2) 0.893(1) 0.117(7) 1.000 . Uiso d ?
C23 0.215(2) 0.658(2) 0.941(1) 0.143(9) 1.000 . Uiso d ?
C24 0.177(2) 0.697(2) 0.977(1) 0.134(9) 1.000 . Uiso d ?
C25 0.149(2) 0.778(2) 0.961(1) 0.096(6) 1.000 . Uiso d ?
C26 -0.018(2) 0.919(2) 0.906(1) 0.104(7) 1.000 . Uiso d ?
C27 -0.121(2) 0.878(2) 0.934(1) 0.156(10) 1.000 . Uiso d ?
H1A 0.4322 1.0797 0.8941 0.148 1.000 . Uiso c ?
H1B 0.4955 1.0565 0.9365 0.148 1.000 . Uiso c ?
H1C 0.3863 0.9622 0.9153 0.148 1.000 . Uiso c ?
H2A 0.4980 0.8361 0.8915 0.200 1.000 . Uiso c ?
H2B 0.6056 0.9318 0.9132 0.200 1.000 . Uiso c ?
H2C 0.6030 0.8879 0.8580 0.200 1.000 . Uiso c ?
H3A 0.6909 1.1089 0.8124 0.171 1.000 . Uiso c ?
H3B 0.6989 1.1556 0.8675 0.171 1.000 . Uiso c ?
H3C 0.6365 1.1782 0.8245 0.171 1.000 . Uiso c ?
H6 0.2684 0.8475 0.7064 0.077 1.000 . Uiso c ?
H7 0.3140 0.7150 0.7367 0.081 1.000 . Uiso c ?
H9 0.3381 1.0389 0.6796 0.069 1.000 . Uiso c ?
H11A 0.6375 1.0707 0.6376 0.158 1.000 . Uiso c ?
H11B 0.6709 1.1920 0.6292 0.158 1.000 . Uiso c ?
H12A 0.5827 1.1456 0.5507 0.219 1.000 . Uiso c ?
H12B 0.5572 1.0265 0.5589 0.219 1.000 . Uiso c ?
H12C 0.6769 1.1196 0.5518 0.219 1.000 . Uiso c ?
H13A 0.3844 1.2174 0.6596 0.091 1.000 . Uiso c ?
H13B 0.4296 1.2551 0.7150 0.091 1.000 . Uiso c ?
H14 0.2113 1.1211 0.6907 0.092 1.000 . Uiso c ?
H15A 0.2658 1.3015 0.6738 0.142 1.000 . Uiso c ?
H15B 0.3061 1.3319 0.7303 0.142 1.000 . Uiso c ?
H15C 0.1825 1.2591 0.7189 0.142 1.000 . Uiso c ?
H17 0.1999 0.9715 0.7507 0.061 1.000 . Uiso c ?
H19 0.1730 0.9557 0.9111 0.079 1.000 . Uiso c ?
H21 0.1886 0.7668 0.8380 0.130 1.000 . Uiso c ?
H22 0.2586 0.6560 0.8694 0.136 1.000 . Uiso c ?
H23 0.2334 0.6045 0.9510 0.170 1.000 . Uiso c ?
H24 0.1697 0.6737 1.0113 0.157 1.000 . Uiso c ?
H25 0.1227 0.8077 0.9855 0.112 1.000 . Uiso c ?
H27A -0.1017 0.9209 0.9679 0.174 0.500 . Uiso d ?
H27B -0.1483 0.8053 0.9443 0.174 0.500 . Uiso d ?
H27C -0.1449 0.9309 0.9324 0.174 0.500 . Uiso d ?
H27D -0.1026 0.8782 0.9719 0.174 0.500 . Uiso d ?

loop_
_atom_type_symbol
_atom_type_oxidation_number
_atom_type_number_in_cell
_atom_type_scat_dispersion_real
_atom_type_scat_dispersion_imag
_atom_type_scat_source
C 0 162 0.018 0.009
;International Tables for Crystallography
(1992, Vol. C, Tables 4.2.6.8 and 6.1.1.1)
;
H 0 198 0.000 0.000
;International Tables for Crystallography
(1992, Vol. C, Table 6.1.1.2)
;
O 0 54 0.049 0.032
;International Tables for Crystallography
(1992, Vol. C, Tables 4.2.6.8 and 6.1.1.1)
;
Cl 0 6 0.364 0.702
;International Tables for Crystallography
(1992, Vol. C, Tables 4.2.6.8 and 6.1.1.1)
;
Si 0 6 0.254 0.330
;International Tables for Crystallography
(1992, Vol. C, Tables 4.2.6.8 and 6.1.1.1)
;

loop_
_geom_angle_atom_site_label_1
_geom_angle_atom_site_label_2
_geom_angle_atom_site_label_3
_geom_angle
_geom_angle_site_symmetry_1
_geom_angle_site_symmetry_2
_geom_angle_site_symmetry_3
_geom_angle_publ_flag
Cl2 Cl1 C27 59(1) . . . yes
Cl2 Cl1 H27C 95.7 . . . no
C27 Cl1 H27C 38.7 . . . no
Cl1 Cl2 C27 47(1) . . . yes
Cl1 Cl2 H27B 75.8 . . . no
C27 Cl2 H27B 29.5 . . . no
C1 Si1 C2 108(1) . . . yes
C1 Si1 C3 111(1) . . . yes
C1 Si1 C4 109(1) . . . yes
C2 Si1 C3 108(1) . . . yes
C2 Si1 C4 106(1) . . . yes
C3 Si1 C4 112(1) . . . yes
C4 O1 C7 105(1) . . . yes
C10 O3 C11 113(1) . . . yes
C17 O6 C18 116(1) . . . yes
C19 O8 C26 113(1) . . . yes
Si1 C1 H1A 109.5 . . . no
Si1 C1 H1B 109.9 . . . no
Si1 C1 H1C 108.8 . . . no
H1A C1 H1B 110.5 . . . no
H1A C1 H1C 108.2 . . . no
H1B C1 H1C 110.0 . . . no
Si1 C2 H2A 109.4 . . . no
Si1 C2 H2B 109.0 . . . no
Si1 C2 H2C 108.9 . . . no
H2A C2 H2B 110.9 . . . no
H2A C2 H2C 109.3 . . . no
H2B C2 H2C 109.4 . . . no
Si1 C3 H3A 110.1 . . . no
Si1 C3 H3B 110.6 . . . no
Si1 C3 H3C 110.1 . . . no
H3A C3 H3B 109.2 . . . no
H3A C3 H3C 107.4 . . . no
H3B C3 H3C 109.4 . . . no
Si1 C4 O1 112(1) . . . yes
Si1 C4 C5 141(1) . . . yes
O1 C4 C5 105(1) . . . yes
C4 C5 C6 109(1) . . . yes
C4 C5 C8 126(1) . . . yes
C6 C5 C8 123(1) . . . yes
C5 C6 C7 105(1) . . . yes
C5 C6 H6 127.2 . . . no
C7 C6 H6 127.1 . . . no
O1 C7 C6 113(1) . . . yes
O1 C7 H7 124.4 . . . no
C6 C7 H7 122.4 . . . no
O2 C8 C5 109(1) . . . yes
O2 C8 C9 112(1) . . . yes
O2 C8 C17 108(1) . . . yes
C5 C8 C9 110(1) . . . yes
C5 C8 C17 108(1) . . . yes
C9 C8 C17 107(1) . . . yes
C8 C9 C10 109(1) . . . yes
C8 C9 C13 110(1) . . . yes
C8 C9 H9 109.9 . . . no
C10 C9 C13 108(1) . . . yes
C10 C9 H9 108.9 . . . no
C13 C9 H9 109.0 . . . no
O3 C10 O4 122(2) . . . yes
O3 C10 C9 111(1) . . . yes
O4 C10 C9 125(2) . . . yes
O3 C11 C12 103(2) . . . yes
O3 C11 H11A 111.2 . . . no
O3 C11 H11B 110.9 . . . no
C12 C11 H11A 110.2 . . . no
C12 C11 H11B 109.8 . . . no
H11A C11 H11B 111.1 . . . no
C11 C12 H12A 110.0 . . . no
C11 C12 H12B 109.8 . . . no
C11 C12 H12C 108.2 . . . no
H12A C12 H12B 111.0 . . . no
H12A C12 H12C 108.8 . . . no
H12B C12 H12C 109.0 . . . no
C9 C13 C14 112(1) . . . yes
C9 C13 H13A 108.6 . . . no
C9 C13 H13B 109.1 . . . no
C14 C13 H13A 108.5 . . . no
C14 C13 H13B 109.5 . . . no
H13A C13 H13B 108.5 . . . no
C13 C14 C15 111(1) . . . yes
C13 C14 C16 109(1) . . . yes
C13 C14 H14 108.2 . . . no
C15 C14 C16 110(2) . . . yes
C15 C14 H14 108.2 . . . no
C16 C14 H14 108.6 . . . no
C14 C15 H15A 109.5 . . . no
C14 C15 H15B 111.1 . . . no
C14 C15 H15C 109.6 . . . no
H15A C15 H15B 109.4 . . . no
H15A C15 H15C 107.2 . . . no
H15B C15 H15C 110.0 . . . no
O5 C16 C14 126(2) . . . yes
O5 C16 C17 120(2) . . . yes
C14 C16 C17 112(1) . . . yes
O6 C17 C8 107(1) . . . yes
O6 C17 C16 110(1) . . . yes
O6 C17 H17 111.5 . . . no
C8 C17 C16 107(1) . . . yes
C8 C17 H17 109.7 . . . no
C16 C17 H17 110.1 . . . no
O6 C18 O7 125(2) . . . yes
O6 C18 C19 110(1) . . . yes
O7 C18 C19 124(1) . . . yes
O8 C19 C18 110(1) . . . yes
O8 C19 C20 106(1) . . . yes
O8 C19 H19 108.1 . . . no
C18 C19 C20 116(2) . . . yes
C18 C19 H19 106.5 . . . no
C20 C19 H19 108.6 . . . no
C19 C20 C21 122(2) . . . yes
C19 C20 C25 120(2) . . . yes
C21 C20 C25 116(2) . . . yes
C20 C21 C22 119(2) . . . yes
C20 C21 H21 121.4 . . . no
C22 C21 H21 119.0 . . . no
C21 C22 C23 119(3) . . . yes
C21 C22 H22 120.0 . . . no
C23 C22 H22 120.7 . . . no
C22 C23 C24 125(3) . . . yes
C22 C23 H23 116.6 . . . no
C24 C23 H23 118.0 . . . no
C23 C24 C25 117(2) . . . yes
C23 C24 H24 121.0 . . . no
C25 C24 H24 121.6 . . . no
C20 C25 C24 120(2) . . . yes
C20 C25 H25 119.4 . . . no
C24 C25 H25 119.8 . . . no
O8 C26 O9 128(2) . . . yes
O8 C26 C27 109(2) . . . yes
O9 C26 C27 121(3) . . . yes
Cl1 C27 Cl2 73(2) . . . yes
Cl1 C27 C26 117(2) . . . yes
Cl1 C27 H27A 107.6 . . . no
Cl1 C27 H27B 109.2 . . . no
Cl1 C27 H27C 41.8 . . . no
Cl1 C27 H27D 131.0 . . . no
Cl2 C27 C26 117(2) . . . yes
Cl2 C27 H27A 130.0 . . . no
Cl2 C27 H27B 38.5 . . . no
Cl2 C27 H27C 112.0 . . . no
Cl2 C27 H27D 106.1 . . . no
C26 C27 H27A 105.8 . . . no
C26 C27 H27B 110.1 . . . no
C26 C27 H27C 109.8 . . . no
C26 C27 H27D 105.6 . . . no
H27A C27 H27B 105.4 . . . no
H27A C27 H27C 71.2 . . . no
H27A C27 H27D 35.2 . . . no
H27B C27 H27C 139.2 . . . no
H27B C27 H27D 72.7 . . . no
H27C C27 H27D 104.2 . . . no

loop_
_geom_bond_atom_site_label_1
_geom_bond_atom_site_label_2
_geom_bond_distance
_geom_bond_site_symmetry_1
_geom_bond_site_symmetry_2
_geom_bond_publ_flag
Cl1 Cl2 1.96(5) . . yes
Cl1 C27 1.52(5) . . yes
Cl1 H27C 1.03 . . no
Cl2 C27 1.76(3) . . yes
Cl2 H27B 1.18 . . no
Si1 C1 1.83(3) . . yes
Si1 C2 1.85(4) . . yes
Si1 C3 1.85(2) . . yes
Si1 C4 1.87(3) . . yes
O1 C4 1.44(2) . . yes
O1 C7 1.35(3) . . yes
O2 C8 1.41(2) . . yes
O3 C10 1.31(4) . . yes
O3 C11 1.51(3) . . yes
O4 C10 1.20(3) . . yes
O5 C16 1.20(3) . . yes
O6 C17 1.40(3) . . yes
O6 C18 1.32(2) . . yes
O7 C18 1.18(3) . . yes
O8 C19 1.43(2) . . yes
O8 C26 1.32(4) . . yes
O9 C26 1.16(3) . . yes
C1 H1A 0.95 . . no
C1 H1B 0.93 . . no
C1 H1C 0.96 . . no
C2 H2A 0.94 . . no
C2 H2B 0.94 . . no
C2 H2C 0.96 . . no
C3 H3A 0.96 . . no
C3 H3B 0.94 . . no
C3 H3C 0.96 . . no
C4 C5 1.34(3) . . yes
C5 C6 1.40(2) . . yes
C5 C8 1.55(3) . . yes
C6 C7 1.31(3) . . yes
C6 H6 0.96 . . no
C7 H7 0.96 . . no
C8 C9 1.54(3) . . yes
C8 C17 1.56(2) . . yes
C9 C10 1.50(3) . . yes
C9 C13 1.54(3) . . yes
C9 H9 0.96 . . no
C11 C12 1.47(5) . . yes
C11 H11A 0.94 . . no
C11 H11B 0.94 . . no
C12 H12A 0.94 . . no
C12 H12B 0.94 . . no
C12 H12C 0.97 . . no
C13 C14 1.50(3) . . yes
C13 H13A 0.97 . . no
C13 H13B 0.94 . . no
C14 C15 1.51(4) . . yes
C14 C16 1.48(3) . . yes
C14 H14 0.96 . . no
C15 H15A 0.97 . . no
C15 H15B 0.93 . . no
C15 H15C 0.96 . . no
C16 C17 1.56(3) . . yes
C17 H17 0.96 . . no
C18 C19 1.52(4) . . yes
C19 C20 1.45(3) . . yes
C19 H19 0.94 . . no
C20 C21 1.41(4) . . yes
C20 C25 1.38(4) . . yes
C21 C22 1.42(4) . . yes
C21 H21 0.96 . . no
C22 C23 1.28(5) . . yes
C22 H22 0.96 . . no
C23 C24 1.33(5) . . yes
C23 H23 0.95 . . no
C24 C25 1.44(4) . . yes
C24 H24 0.93 . . no
C25 H25 0.93 . . no
C26 C27 1.47(4) . . yes
C27 H27A 1.01 . . no
C27 H27B 0.94 . . no
C27 H27C 0.96 . . no
C27 H27D 1.00 . . no

loop_
_geom_contact_atom_site_label_1
_geom_contact_atom_site_label_2
_geom_contact_distance
_geom_contact_site_symmetry_1
_geom_contact_site_symmetry_2
_geom_contact_publ_flag
Cl1 C2 3.36(5) . 1_455 no
O4 C22 3.58(4) . 5_564 no
O5 C9 3.22(2) . 6_665 no
O5 C14 3.41(3) . 6_665 no
O5 C13 3.58(2) . 6_665 no
O5 O9 3.59(3) . 5_454 no
O7 C19 2.97(3) . 5_454 no
O7 O9 3.10(3) . 5_454 no
O7 C26 3.20(3) . 5_454 no
O7 O8 3.23(2) . 5_454 no
O9 C16 3.21(3) . 6_665 no
O9 C14 3.34(3) . 6_665 no
O9 C17 3.48(2) . 6_665 no

loop_
_geom_torsion_atom_site_label_1
_geom_torsion_atom_site_label_2
_geom_torsion_atom_site_label_3
_geom_torsion_atom_site_label_4
_geom_torsion_site_symmetry_1
_geom_torsion_site_symmetry_2
_geom_torsion_site_symmetry_3
_geom_torsion_site_symmetry_4
_geom_torsion
_geom_torsion_publ_flag
Cl1 Cl2 C27 C26 . . . . -113(3) no
Cl1 C27 C26 O8 . . . . -139(2) no
Cl1 C27 C26 O9 . . . . 47(4) no
Cl2 Cl1 C27 C26 . . . . 113(3) no
Cl2 C27 C26 O8 . . . . -54(3) no
Cl2 C27 C26 O9 . . . . 132(3) no
Si1 C4 O1 C7 . . . . 176(1) no
Si1 C4 C5 C6 . . . . -175(1) no
Si1 C4 C5 C8 . . . . -1(3) no
O1 C4 Si1 C1 . . . . -116(1) no
O1 C4 Si1 C2 . . . . 0(1) no
O1 C4 Si1 C3 . . . . 118(1) no
O1 C4 C5 C6 . . . . 3(2) no
O1 C4 C5 C8 . . . . 177(1) no
O1 C7 C6 C5 . . . . 1(2) no
O2 C8 C5 C4 . . . . 8(2) no
O2 C8 C5 C6 . . . . -178(1) no
O2 C8 C9 C10 . . . . 59(2) no
O2 C8 C9 C13 . . . . -60(1) no
O2 C8 C17 O6 . . . . -56(1) no
O2 C8 C17 C16 . . . . 62(2) no
O3 C10 C9 C8 . . . . 139(1) no
O3 C10 C9 C13 . . . . -99(2) no
O4 C10 O3 C11 . . . . 0(3) no
O4 C10 C9 C8 . . . . -38(2) no
O4 C10 C9 C13 . . . . 82(2) no
O5 C16 C14 C13 . . . . 124(1) no
O5 C16 C14 C15 . . . . 1(2) no
O5 C16 C17 O6 . . . . -3(1) no
O5 C16 C17 C8 . . . . -120(1) no
O6 C17 C8 C5 . . . . 62(1) no
O6 C17 C8 C9 . . . . -178(1) no
O6 C17 C16 C14 . . . . 178(1) no
O6 C18 C19 O8 . . . . 150(1) no
O6 C18 C19 C20 . . . . -88(2) no
O7 C18 O6 C17 . . . . 4(3) no
O7 C18 C19 O8 . . . . -32(3) no
O7 C18 C19 C20 . . . . 89(3) no
O8 C19 C20 C21 . . . . 120(1) no
O8 C19 C20 C25 . . . . -53(2) no
O9 C26 O8 C19 . . . . 2(4) no
C1 Si1 C4 C5 . . . . 62(2) no
C2 Si1 C4 C5 . . . . 179(2) no
C3 Si1 C4 C5 . . . . -62(2) no
C4 O1 C7 C6 . . . . 1(2) no
C4 C5 C6 C7 . . . . -3(2) no
C4 C5 C8 C9 . . . . 132(1) no
C4 C5 C8 C17 . . . . -109(2) no
C5 C4 O1 C7 . . . . -2(2) no
C5 C8 C9 C10 . . . . -62(1) no
C5 C8 C9 C13 . . . . 177(1) no
C5 C8 C17 C16 . . . . -179(1) no
C6 C5 C8 C9 . . . . -54(2) no
C6 C5 C8 C17 . . . . 63(2) no
C7 C6 C5 C8 . . . . -176(1) no
C8 C9 C13 C14 . . . . -56(1) no
C8 C17 O6 C18 . . . . -143(1) no
C8 C17 C16 C14 . . . . 61(1) no
C9 C8 C17 C16 . . . . -59(1) no
C9 C10 O3 C11 . . . . -177(1) no
C9 C13 C14 C15 . . . . 176(1) no
C9 C13 C14 C16 . . . . 54(2) no
C10 O3 C11 C12 . . . . -166(2) no
C10 C9 C8 C17 . . . . 179(1) no
C10 C9 C13 C14 . . . . -177(1) no
C13 C9 C8 C17 . . . . 59(1) no
C13 C14 C16 C17 . . . . -57(1) no
C15 C14 C16 C17 . . . . 179(1) no
C16 C17 O6 C18 . . . . 99(1) no
C17 O6 C18 C19 . . . . -178(1) no
C18 C19 O8 C26 . . . . -60(2) no
C18 C19 C20 C21 . . . . -2(2) no
C18 C19 C20 C25 . . . . -176(1) no
C19 O8 C26 C27 . . . . -169(2) no
C19 C20 C21 C22 . . . . 175(1) no
C19 C20 C25 C24 . . . . 178(1) no
C20 C19 O8 C26 . . . . 172(2) no
C20 C21 C22 C23 . . . . 9(2) no
C20 C25 C24 C23 . . . . 2(2) no
C21 C20 C25 C24 . . . . 4(2) no
C21 C22 C23 C24 . . . . -3(3) no
C22 C21 C20 C25 . . . . -9(2) no
C22 C23 C24 C25 . . . . -2(3) no
